data_4301307
loop_
_publ_author_name
'Shi-Qiang Bai'
'Lip Lin Koh'
'T. S. Andy Hor'

_publ_contact_author_address
;
Department of Chemistry, National University of Singapore,
Kent Ridge, Singapore 117543
;
_publ_contact_author_email andyhor@nus.edu.sg
_publ_contact_author_fax 65-6873-1324
_publ_contact_author_name 'Prof. T. S. Andy Hor'
_publ_contact_author_phone 65-6516-2663
_publ_section_title
;
Structures of Copper Complexes of the Hybrid [SNS] Ligand of
Bis(2-(benzylthio)ethyl)amine and Facile Catalytic Formation of
1-Benzyl-4-phenyl-1H-1,2,3-triazole through Click Reaction
;
_journal_name_full 'Inorganic Chemistry'
_journal_page_first 1207
_journal_page_last 1213
_journal_paper_doi 10.1021/ic801690v
_journal_volume 48
_journal_year 2009
_chemical_formula_sum 'C18 H23 Cu2 I2 N S2'
_chemical_formula_weight 698.37
_chemical_name_systematic
; 
 ? 
;
_space_group_IT_number 2
_symmetry_cell_setting triclinic
_symmetry_space_group_name_Hall '-P 1'
_symmetry_space_group_name_H-M 'P -1'
_atom_sites_solution_hydrogens geom
_atom_sites_solution_primary direct
_atom_sites_solution_secondary difmap
_audit_creation_method SHELXL-97
_cell_angle_alpha 93.3430(10)
_cell_angle_beta 100.8220(10)
_cell_angle_gamma 105.4800(10)
_cell_formula_units_Z 2
_cell_length_a 9.1552(6)
_cell_length_b 10.7244(7)
_cell_length_c 12.2586(8)
_cell_measurement_reflns_used 4815
_cell_measurement_temperature 293(2)
_cell_measurement_theta_max 26.98
_cell_measurement_theta_min 2.36
_cell_volume 1131.81(13)
_computing_cell_refinement 'Bruker SMART'
_computing_data_collection 'Bruker SMART'
_computing_data_reduction 'Bruker SAINT'
_computing_molecular_graphics 'Bruker SHELXTL'
_computing_publication_material 'Bruker SHELXTL'
_computing_structure_refinement 'SHELXL-97 (Sheldrick, 1997)'
_computing_structure_solution 'SHELXS-97 (Sheldrick, 1990)'
_diffrn_ambient_temperature 293(2)
_diffrn_measured_fraction_theta_full 1.000
_diffrn_measured_fraction_theta_max 1.000
_diffrn_measurement_device_type 'CCD area detector'
_diffrn_measurement_method 'phi and omega scans'
_diffrn_radiation_monochromator graphite
_diffrn_radiation_source 'fine-focus sealed tube'
_diffrn_radiation_type MoK\a
_diffrn_radiation_wavelength 0.71073
_diffrn_reflns_av_R_equivalents 0.0344
_diffrn_reflns_av_sigmaI/netI 0.0371
_diffrn_reflns_limit_h_max 11
_diffrn_reflns_limit_h_min -11
_diffrn_reflns_limit_k_max 13
_diffrn_reflns_limit_k_min -13
_diffrn_reflns_limit_l_max 15
_diffrn_reflns_limit_l_min -15
_diffrn_reflns_number 14980
_diffrn_reflns_theta_full 27.50
_diffrn_reflns_theta_max 27.50
_diffrn_reflns_theta_min 1.70
_exptl_absorpt_coefficient_mu 4.793
_exptl_absorpt_correction_T_max 0.8314
_exptl_absorpt_correction_T_min 0.2773
_exptl_absorpt_correction_type empirical
_exptl_absorpt_process_details 'Sadabs, (Sheldrick 2001)'
_exptl_crystal_colour Colourless
_exptl_crystal_density_diffrn 2.049
_exptl_crystal_density_meas ?
_exptl_crystal_density_method .
_exptl_crystal_description Plate
_exptl_crystal_F_000 668
_exptl_crystal_size_max 0.36
_exptl_crystal_size_mid 0.20
_exptl_crystal_size_min 0.04
_refine_diff_density_max 1.411
_refine_diff_density_min -0.558
_refine_diff_density_rms 0.141
_refine_ls_extinction_method none
_refine_ls_goodness_of_fit_ref 1.099
_refine_ls_hydrogen_treatment constructed
_refine_ls_matrix_type full
_refine_ls_number_parameters 229
_refine_ls_number_reflns 5182
_refine_ls_number_restraints 1
_refine_ls_restrained_S_all 1.099
_refine_ls_R_factor_all 0.0573
_refine_ls_R_factor_gt 0.0478
_refine_ls_shift/su_max 0.001
_refine_ls_shift/su_mean 0.000
_refine_ls_structure_factor_coef Fsqd
_refine_ls_weighting_details 'calc w=1/[\s^2^(Fo^2^)+(0.0561P)^2^+1.4750P] where P=(Fo^2^+2Fc^2^)/3'
_refine_ls_weighting_scheme calc
_refine_ls_wR_factor_gt 0.1134
_refine_ls_wR_factor_ref 0.1182
_reflns_number_gt 4419
_reflns_number_total 5182
_reflns_threshold_expression >2sigma(I)
_cod_data_source_file ic801690v_si_001_1.cif
_cod_data_source_block 4
_cod_depositor_comments
;
The following automatic conversions were performed:
'_symmetry_cell_setting' value 'Triclinic' changed to 'triclinic'
according to '/home/saulius/struct/CIF-dictionaries/cif_core.dic'
dictionary named 'cif_core.dic' version 2.4.1 from
2010-06-29.

'_exptl_absorpt_correction_type' value 'Empirical' changed to
'empirical' according to
'/home/saulius/struct/CIF-dictionaries/cif_core.dic' dictionary named
'cif_core.dic' version 2.4.1 from 2010-06-29.

Automatic conversion script
Id: cif_fix_enum 1527 2010-12-29 10:47:43Z saulius 
;
_cod_database_code 4301307

loop_
_symmetry_equiv_pos_as_xyz
'x, y, z'
'-x, -y, -z'

loop_
_atom_site_label
_atom_site_type_symbol
_atom_site_fract_x
_atom_site_fract_y
_atom_site_fract_z
_atom_site_U_iso_or_equiv
_atom_site_adp_type
_atom_site_occupancy
_atom_site_symmetry_multiplicity
_atom_site_calc_flag
_atom_site_refinement_flags
_atom_site_disorder_assembly
_atom_site_disorder_group
Cu1 Cu 0.64164(9) 0.05829(7) 0.53769(6) 0.0537(2) Uani 1 1 d . . .
I1 I 0.58783(4) -0.16041(3) 0.41586(3) 0.04869(13) Uani 1 1 d . . .
Cu2 Cu 0.49553(9) 0.36792(7) 0.47394(6) 0.05205(19) Uani 1 1 d . . .
I2 I 0.74205(4) 0.53924(3) 0.59711(4) 0.05216(13) Uani 1 1 d . . .
S1 S 0.7984(2) 0.06859(19) 0.71081(14) 0.0629(4) Uani 1 1 d . . .
N1 N 0.7958(5) 0.2245(4) 0.5016(4) 0.0450(10) Uani 1 1 d D . .
H1N H 0.763(7) 0.285(5) 0.535(5) 0.060 Uiso 1 1 d D . .
C1 C 0.9451(8) 0.2444(7) 0.5800(7) 0.0686(19) Uani 1 1 d . . .
H1A H 1.0105 0.3316 0.5787 0.082 Uiso 1 1 calc R . .
H1B H 0.9971 0.1831 0.5561 0.082 Uiso 1 1 calc R . .
C2 C 0.9249(9) 0.2265(7) 0.6963(6) 0.075(2) Uani 1 1 d . . .
H2A H 0.8828 0.2939 0.7224 0.090 Uiso 1 1 calc R . .
H2B H 1.0258 0.2380 0.7441 0.090 Uiso 1 1 calc R . .
C3 C 0.9162(9) -0.0406(7) 0.6920(5) 0.0637(17) Uani 1 1 d . . .
H3A H 0.8482 -0.1262 0.6611 0.076 Uiso 1 1 calc R . .
H3B H 0.9790 -0.0089 0.6385 0.076 Uiso 1 1 calc R . .
C4 C 1.0204(7) -0.0525(6) 0.7984(5) 0.0521(14) Uani 1 1 d . . .
C5 C 1.1708(9) 0.0228(7) 0.8267(6) 0.0670(18) Uani 1 1 d . . .
H5 H 1.2079 0.0850 0.7812 0.080 Uiso 1 1 calc R . .
C6 C 1.2702(10) 0.0069(10) 0.9240(7) 0.084(2) Uani 1 1 d . . .
H6 H 1.3731 0.0573 0.9423 0.101 Uiso 1 1 calc R . .
C7 C 1.2158(13) -0.0810(11) 0.9900(7) 0.093(3) Uani 1 1 d . . .
H7 H 1.2816 -0.0911 1.0544 0.112 Uiso 1 1 calc R . .
C8 C 1.0656(14) -0.1560(11) 0.9647(8) 0.104(3) Uani 1 1 d . . .
H8 H 1.0294 -0.2161 1.0121 0.124 Uiso 1 1 calc R . .
C9 C 0.9660(10) -0.1428(8) 0.8675(7) 0.083(2) Uani 1 1 d . . .
H9 H 0.8637 -0.1946 0.8496 0.099 Uiso 1 1 calc R . .
S2 S 0.5324(2) 0.29283(16) 0.30161(13) 0.0531(4) Uani 1 1 d . . .
C11 C 0.6669(8) 0.1964(6) 0.3009(5) 0.0598(17) Uani 1 1 d . . .
H11A H 0.6139 0.1079 0.3106 0.072 Uiso 1 1 calc R . .
H11B H 0.6919 0.1943 0.2275 0.072 Uiso 1 1 calc R . .
C12 C 0.6271(11) 0.4364(7) 0.2463(6) 0.074(2) Uani 1 1 d . . .
H12A H 0.5710 0.5006 0.2523 0.089 Uiso 1 1 calc R . .
H12B H 0.7309 0.4725 0.2917 0.089 Uiso 1 1 calc R . .
C10 C 0.8151(8) 0.2386(7) 0.3855(6) 0.0662(18) Uani 1 1 d . . .
H10A H 0.8826 0.1879 0.3680 0.079 Uiso 1 1 calc R . .
H10B H 0.8658 0.3293 0.3804 0.079 Uiso 1 1 calc R . .
C13 C 0.6386(10) 0.4129(7) 0.1251(6) 0.0674(18) Uani 1 1 d . . .
C14 C 0.5098(11) 0.3454(8) 0.0424(7) 0.082(2) Uani 1 1 d . . .
H14 H 0.4151 0.3093 0.0616 0.099 Uiso 1 1 calc R . .
C15 C 0.5227(13) 0.3322(9) -0.0685(7) 0.093(3) Uani 1 1 d . . .
H15 H 0.4370 0.2873 -0.1235 0.111 Uiso 1 1 calc R . .
C16 C 0.6615(16) 0.3852(12) -0.0961(9) 0.109(4) Uani 1 1 d . . .
H16 H 0.6713 0.3752 -0.1701 0.130 Uiso 1 1 calc R . .
C17 C 0.7813(13) 0.4501(14) -0.0188(10) 0.125(4) Uani 1 1 d . . .
H17 H 0.8739 0.4907 -0.0391 0.150 Uiso 1 1 calc R . .
C18 C 0.7726(11) 0.4594(11) 0.0925(8) 0.103(3) Uani 1 1 d . . .
H18 H 0.8621 0.4990 0.1462 0.124 Uiso 1 1 calc R . .

loop_
_atom_site_aniso_label
_atom_site_aniso_U_11
_atom_site_aniso_U_22
_atom_site_aniso_U_33
_atom_site_aniso_U_23
_atom_site_aniso_U_13
_atom_site_aniso_U_12
Cu1 0.0510(4) 0.0502(4) 0.0560(4) 0.0126(3) 0.0044(3) 0.0115(3)
I1 0.0593(2) 0.0395(2) 0.0566(2) 0.01237(15) 0.02524(18) 0.01944(16)
Cu2 0.0589(4) 0.0495(4) 0.0541(4) 0.0078(3) 0.0165(3) 0.0225(3)
I2 0.0468(2) 0.0387(2) 0.0709(3) 0.00222(17) 0.00899(18) 0.01526(15)
S1 0.0759(11) 0.0784(11) 0.0457(8) 0.0070(7) 0.0055(8) 0.0457(9)
N1 0.042(2) 0.041(2) 0.058(3) 0.007(2) 0.014(2) 0.020(2)
C1 0.048(4) 0.063(4) 0.091(5) 0.012(4) 0.005(3) 0.016(3)
C2 0.078(5) 0.059(4) 0.078(5) -0.017(4) -0.023(4) 0.033(4)
C3 0.083(5) 0.062(4) 0.053(4) 0.004(3) 0.002(3) 0.042(4)
C4 0.061(4) 0.050(3) 0.053(3) 0.004(3) 0.011(3) 0.029(3)
C5 0.077(5) 0.070(4) 0.066(4) 0.014(3) 0.025(4) 0.033(4)
C6 0.070(5) 0.100(6) 0.079(6) -0.012(5) -0.007(4) 0.040(5)
C7 0.106(7) 0.136(8) 0.054(5) 0.017(5) 0.004(5) 0.071(7)
C8 0.132(9) 0.129(8) 0.085(6) 0.069(6) 0.039(6) 0.072(7)
C9 0.080(5) 0.083(5) 0.093(6) 0.035(5) 0.020(4) 0.031(4)
S2 0.0672(9) 0.0553(8) 0.0444(8) 0.0075(6) 0.0141(7) 0.0280(7)
C11 0.089(5) 0.051(3) 0.059(4) 0.017(3) 0.036(4) 0.036(3)
C12 0.118(6) 0.051(4) 0.067(4) 0.019(3) 0.037(4) 0.033(4)
C10 0.066(4) 0.076(5) 0.078(5) 0.031(4) 0.035(4) 0.037(4)
C13 0.093(5) 0.062(4) 0.063(4) 0.020(3) 0.023(4) 0.040(4)
C14 0.099(6) 0.073(5) 0.071(5) 0.013(4) 0.016(5) 0.019(4)
C15 0.139(9) 0.080(6) 0.061(5) 0.018(4) 0.018(5) 0.033(6)
C16 0.154(11) 0.117(8) 0.085(7) 0.031(6) 0.058(8) 0.063(8)
C17 0.092(7) 0.196(13) 0.084(7) 0.000(8) 0.040(6) 0.024(8)
C18 0.084(6) 0.141(9) 0.078(6) 0.010(6) 0.025(5) 0.017(6)

loop_
_atom_type_symbol
_atom_type_description
_atom_type_scat_dispersion_real
_atom_type_scat_dispersion_imag
_atom_type_scat_source
C C 0.0033 0.0016 'International Tables Vol C Tables 4.2.6.8 and 6.1.1.4'
H H 0.0000 0.0000 'International Tables Vol C Tables 4.2.6.8 and 6.1.1.4'
N N 0.0061 0.0033 'International Tables Vol C Tables 4.2.6.8 and 6.1.1.4'
S S 0.1246 0.1234 'International Tables Vol C Tables 4.2.6.8 and 6.1.1.4'
Cu Cu 0.3201 1.2651 'International Tables Vol C Tables 4.2.6.8 and 6.1.1.4'
I I -0.4742 1.8119 'International Tables Vol C Tables 4.2.6.8 and 6.1.1.4'

loop_
_geom_angle_atom_site_label_1
_geom_angle_atom_site_label_2
_geom_angle_atom_site_label_3
_geom_angle
_geom_angle_site_symmetry_1
_geom_angle_site_symmetry_3
_geom_angle_publ_flag
N1 Cu1 S1 91.20(15) . . ?
N1 Cu1 Cu1 134.38(14) . 2_656 ?
S1 Cu1 Cu1 131.02(7) . 2_656 ?
N1 Cu1 I1 119.44(13) . . ?
S1 Cu1 I1 112.96(5) . . ?
Cu1 Cu1 I1 65.03(3) 2_656 . ?
N1 Cu1 I1 100.41(12) . 2_656 ?
S1 Cu1 I1 103.68(5) . 2_656 ?
Cu1 Cu1 I1 58.50(3) 2_656 2_656 ?
I1 Cu1 I1 123.53(3) . 2_656 ?
Cu1 I1 Cu2 113.02(3) . 2_656 ?
Cu1 I1 Cu1 56.47(3) . 2_656 ?
Cu2 I1 Cu1 93.79(2) 2_656 2_656 ?
S2 Cu2 I2 113.94(5) . . ?
S2 Cu2 I2 99.10(5) . 2_666 ?
I2 Cu2 I2 114.88(3) . 2_666 ?
S2 Cu2 I1 107.51(5) . 2_656 ?
I2 Cu2 I1 109.54(3) . 2_656 ?
I2 Cu2 I1 111.33(3) 2_666 2_656 ?
S2 Cu2 Cu2 121.55(6) . 2_666 ?
I2 Cu2 Cu2 57.75(3) . 2_666 ?
I2 Cu2 Cu2 57.14(3) 2_666 2_666 ?
I1 Cu2 Cu2 130.45(4) 2_656 2_666 ?
Cu2 I2 Cu2 65.12(3) . 2_666 ?
C2 S1 C3 102.6(4) . . ?
C2 S1 Cu1 92.3(2) . . ?
C3 S1 Cu1 105.5(2) . . ?
C1 N1 C10 112.1(5) . . ?
C1 N1 Cu1 107.4(4) . . ?
C10 N1 Cu1 120.2(4) . . ?
N1 C1 C2 111.9(6) . . ?
C1 C2 S1 114.2(5) . . ?
C4 C3 S1 113.2(4) . . ?
C5 C4 C9 119.2(7) . . ?
C5 C4 C3 120.8(6) . . ?
C9 C4 C3 120.0(7) . . ?
C4 C5 C6 120.5(7) . . ?
C7 C6 C5 119.5(9) . . ?
C6 C7 C8 121.2(8) . . ?
C7 C8 C9 120.0(8) . . ?
C4 C9 C8 119.5(8) . . ?
C12 S2 C11 101.8(3) . . ?
C12 S2 Cu2 104.9(2) . . ?
C11 S2 Cu2 118.1(2) . . ?
C10 C11 S2 117.6(5) . . ?
C13 C12 S2 113.9(5) . . ?
N1 C10 C11 113.8(5) . . ?
C18 C13 C14 117.0(8) . . ?
C18 C13 C12 121.1(8) . . ?
C14 C13 C12 121.8(8) . . ?
C15 C14 C13 120.2(9) . . ?
C16 C15 C14 119.7(10) . . ?
C17 C16 C15 120.0(10) . . ?
C16 C17 C18 121.1(11) . . ?
C13 C18 C17 121.8(10) . . ?

loop_
_geom_bond_atom_site_label_1
_geom_bond_atom_site_label_2
_geom_bond_distance
_geom_bond_site_symmetry_2
_geom_bond_publ_flag
Cu1 N1 2.085(5) . ?
Cu1 S1 2.3065(18) . ?
Cu1 Cu1 2.5254(15) 2_656 ?
Cu1 I1 2.5831(9) . ?
Cu1 I1 2.7463(9) 2_656 ?
I1 Cu2 2.6817(8) 2_656 ?
I1 Cu1 2.7463(9) 2_656 ?
Cu2 S2 2.3322(17) . ?
Cu2 I2 2.6329(9) . ?
Cu2 I2 2.6509(8) 2_666 ?
Cu2 I1 2.6816(8) 2_656 ?
Cu2 Cu2 2.8436(15) 2_666 ?
I2 Cu2 2.6509(8) 2_666 ?
S1 C2 1.818(8) . ?
S1 C3 1.823(6) . ?
N1 C1 1.471(8) . ?
N1 C10 1.478(8) . ?
C1 C2 1.488(11) . ?
C3 C4 1.498(9) . ?
C4 C5 1.364(10) . ?
C4 C9 1.379(10) . ?
C5 C6 1.407(11) . ?
C6 C7 1.334(13) . ?
C7 C8 1.361(15) . ?
C8 C9 1.397(12) . ?
S2 C12 1.792(7) . ?
S2 C11 1.808(6) . ?
C11 C10 1.487(10) . ?
C12 C13 1.520(10) . ?
C13 C18 1.339(12) . ?
C13 C14 1.398(12) . ?
C14 C15 1.388(11) . ?
C15 C16 1.361(15) . ?
C16 C17 1.308(15) . ?
C17 C18 1.381(14) . ?
